data_4328194
loop_
_publ_author_name
'Zakariae Amghouz'
'Santiago Garc\'ia-Granda'
'Jos\'e R. Garc\'ia'
'Rute A. S. Ferreira'
'Lu\'is Mafra'
'Luis D. Carlos'
'Jo\~ao Rocha'

_publ_contact_author_address
;
Departamentos de Qu\'imica F\'isica y Anal\'itica 
y Qu\'imica Org\'anica e Inorg\'anica
Universidad de Oviedo
Juli\'an Claver\'ia 8, 33006  
Oviedo, Spain 
;
_publ_contact_author_email amghouz.uo@uniovi.es
_publ_contact_author_fax 0034985103446
_publ_contact_author_name 'Amghouz, Z.'
_publ_contact_author_phone 0034985105753
_publ_section_title
;
 Series of Metal Organic Frameworks Assembled from Ln(III), Na(I), and
 Chiral Flexible-Achiral Rigid Dicarboxylates Exhibiting Tunable UV-vis-IR
 Light Emission
;
_journal_name_full 'Inorganic Chemistry'
_journal_page_first 1703
_journal_page_last 1716
_journal_paper_doi 10.1021/ic202020z
_journal_volume 51
_journal_year 2012
_chemical_absolute_configuration ad
_chemical_formula_moiety 'C12 H12 Eu0.14 Gd0.86 Na O12'
_chemical_formula_sum 'C12 H12 Eu0.14 Gd0.86 Na O12'
_chemical_formula_weight 527.72
_chemical_name_systematic
;
 ?
;
_space_group_IT_number 20
_symmetry_cell_setting orthorhombic
_symmetry_space_group_name_Hall 'C 2c 2'
_symmetry_space_group_name_H-M 'C 2 2 21'
_atom_sites_solution_hydrogens geom
_atom_sites_solution_primary direct
_atom_sites_solution_secondary difmap
_audit_conform_dict_location ftp://ftp.iucr.org/pub/cif_core.dic
_audit_conform_dict_name cif_core.dic
_audit_conform_dict_version 2.4
_audit_creation_date 2011-07-18T19:54:23-00:00
_audit_creation_method 'WinGX routine CIF_UPDATE'
_cell_angle_alpha 90
_cell_angle_beta 90
_cell_angle_gamma 90
_cell_formula_units_Z 4
_cell_length_a 6.92200(10)
_cell_length_b 30.5039(6)
_cell_length_c 7.5457(2)
_cell_measurement_reflns_used 2441
_cell_measurement_temperature 293(2)
_cell_measurement_theta_max 70.45
_cell_measurement_theta_min 5.7972
_cell_volume 1593.26(6)
_computing_cell_refinement
;
        CrysAlisPro, Oxford Diffraction Ltd.,
        Version 1.171.34.41a (release 15-10-2010 CrysAlis171 .NET)
        (compiled Oct 15 2010,13:39:29)
;
_computing_data_collection
;
        CrysAlisPro, Oxford Diffraction Ltd.,
        Version 1.171.34.41a (release 15-10-2010 CrysAlis171 .NET)
        (compiled Oct 15 2010,13:39:29)
;
_computing_data_reduction
;
        CrysAlisPro, Oxford Diffraction Ltd.,
        Version 1.171.34.41a (release 15-10-2010 CrysAlis171 .NET)
        (compiled Oct 15 2010,13:39:29)
;
_computing_structure_refinement 'SHELXL-97 (Sheldrick, 1997)'
_computing_structure_solution 'SHELXS-97 (Sheldrick, 1990)'
_diffrn_ambient_temperature 293(2)
_diffrn_detector_area_resol_mean 10.2673
_diffrn_measured_fraction_theta_full 0.996
_diffrn_measured_fraction_theta_max 0.996
_diffrn_measurement_device_type 'Xcalibur, Ruby, Gemini'
_diffrn_measurement_method '\w scans'
_diffrn_orient_matrix_UB_11 0.1906266
_diffrn_orient_matrix_UB_12 0.0223545
_diffrn_orient_matrix_UB_13 -0.0544231
_diffrn_orient_matrix_UB_21 -0.1145927
_diffrn_orient_matrix_UB_22 0.034624
_diffrn_orient_matrix_UB_23 -0.1051313
_diffrn_orient_matrix_UB_31 -0.0101473
_diffrn_orient_matrix_UB_32 0.0291701
_diffrn_orient_matrix_UB_33 0.1662964
_diffrn_radiation_monochromator graphite
_diffrn_radiation_type CuK\a
_diffrn_radiation_wavelength 1.54184
_diffrn_reflns_av_R_equivalents 0.0455
_diffrn_reflns_av_unetI/netI 0.0478
_diffrn_reflns_limit_h_max 7
_diffrn_reflns_limit_h_min -8
_diffrn_reflns_limit_k_max 36
_diffrn_reflns_limit_k_min -33
_diffrn_reflns_limit_l_max 8
_diffrn_reflns_limit_l_min -6
_diffrn_reflns_number 3590
_diffrn_reflns_theta_full 70.58
_diffrn_reflns_theta_max 70.58
_diffrn_reflns_theta_min 5.8
_exptl_absorpt_coefficient_mu 28.15
_exptl_absorpt_correction_T_max 1
_exptl_absorpt_correction_T_min 0.46882
_exptl_absorpt_correction_type multi-scan
_exptl_absorpt_process_details
;
        CrysAlisPro, Oxford Diffraction Ltd.,
        Version 1.171.34.41a (release 15-10-2010 CrysAlis171 .NET)
        (compiled Oct 15 2010,13:39:29)
        empirical absorption correction using spherical harmonics,
 implemented in SCALE3 ABSPACK scaling algorithm.
;
_exptl_crystal_colour colourless
_exptl_crystal_density_diffrn 2.198
_exptl_crystal_F_000 1019.4
_exptl_crystal_size_max 0.2605
_exptl_crystal_size_mid 0.0162
_exptl_crystal_size_min 0.0118
_refine_diff_density_max 0.665
_refine_diff_density_min -0.701
_refine_diff_density_rms 0.112
_refine_ls_abs_structure_details 'Flack H D (1983), Acta Cryst. A39, 876-881'
_refine_ls_abs_structure_Flack -0.009(9)
_refine_ls_extinction_method none
_refine_ls_goodness_of_fit_ref 1.05
_refine_ls_hydrogen_treatment mixed
_refine_ls_matrix_type full
_refine_ls_number_parameters 131
_refine_ls_number_reflns 1488
_refine_ls_number_restraints 4
_refine_ls_restrained_S_all 1.049
_refine_ls_R_factor_all 0.0316
_refine_ls_R_factor_gt 0.029
_refine_ls_shift/su_max 0.002
_refine_ls_shift/su_mean 0
_refine_ls_structure_factor_coef Fsqd
_refine_ls_weighting_details 'calc w=1/[\s^2^(Fo^2^)+(0.0405P)^2^+0.0000P] where P=(Fo^2^+2Fc^2^)/3'
_refine_ls_weighting_scheme calc
_refine_ls_wR_factor_gt 0.0736
_refine_ls_wR_factor_ref 0.0747
_reflns_number_gt 1400
_reflns_number_total 1488
_reflns_threshold_expression >2sigma(I)
_cod_data_source_file ic202020z_si_002_01.cif
_cod_data_source_block DZa7
_cod_database_code 4328194

loop_
_symmetry_equiv_pos_as_xyz
'x, y, z'
'-x, -y, z+1/2'
'x, -y, -z'
'-x, y, -z+1/2'
'x+1/2, y+1/2, z'
'-x+1/2, -y+1/2, z+1/2'
'x+1/2, -y+1/2, -z'
'-x+1/2, y+1/2, -z+1/2'

loop_
_atom_site_label
_atom_site_type_symbol
_atom_site_fract_x
_atom_site_fract_y
_atom_site_fract_z
_atom_site_U_iso_or_equiv
_atom_site_adp_type
_atom_site_occupancy
_atom_site_symmetry_multiplicity
_atom_site_calc_flag
_atom_site_refinement_flags
_atom_site_disorder_group
Gd1 Gd 1 0.804079(12) 0.75 0.01403(14) Uani 0.86(5) 2 d SP 1
Eu1 Eu 1 0.804079(12) 0.75 0.01403(14) Uani 0.14(5) 2 d SP 2
O1 O 1.3422(5) 0.62527(11) 0.2545(10) 0.0267(9) Uani 1 1 d . .
C1 C 1.5 0.6047(2) 0.25 0.0200(14) Uani 1 2 d S .
C4 C 1.6717(9) 0.48741(19) 0.254(2) 0.050(2) Uani 1 1 d . .
H4 H 1.7886 0.4724 0.2576 0.06 Uiso 1 1 calc R .
C3 C 1.6698(9) 0.53287(19) 0.254(2) 0.049(2) Uani 1 1 d . .
H3 H 1.7861 0.5481 0.2561 0.059 Uiso 1 1 calc R .
C2 C 1.5 0.5556(2) 0.25 0.0228(15) Uani 1 2 d S .
C5 C 1.5 0.4644(2) 0.25 0.0237(16) Uani 1 2 d S .
O2 O 1.6534(6) 0.39533(13) 0.2925(7) 0.0304(13) Uani 1 1 d . .
Na1 Na 1 0.64101(10) 0.25 0.0322(7) Uani 1 2 d S .
O6 O 0.9940(12) 0.6037(2) -0.0155(7) 0.0582(15) Uani 1 1 d D .
C6 C 1.5 0.4149(2) 0.25 0.0230(14) Uani 1 2 d S .
C8 C 1.1070(7) 0.74319(18) 0.4119(8) 0.0151(11) Uani 1 1 d . .
C7 C 1.0891(8) 0.78644(18) 0.3122(8) 0.0184(12) Uani 1 1 d . .
H7 H 1.2063 0.7915 0.2423 0.022 Uiso 1 1 calc R .
O4 O 1.1835(6) 0.71072(13) 0.3296(6) 0.0201(9) Uani 1 1 d . .
O5 O 1.0450(6) 0.74144(12) 0.5651(5) 0.0193(10) Uani 1 1 d . .
O3 O 1.0710(7) 0.81990(13) 0.4426(6) 0.0229(9) Uani 1 1 d D .
H6A H 0.910(9) 0.595(3) -0.109(8) 0.034 Uiso 1 1 d D .
H6B H 1.113(7) 0.606(3) -0.080(10) 0.034 Uiso 1 1 d D .
H3O H 1.102(12) 0.8440(15) 0.391(10) 0.034 Uiso 1 1 d D .

loop_
_atom_site_aniso_label
_atom_site_aniso_U_11
_atom_site_aniso_U_22
_atom_site_aniso_U_33
_atom_site_aniso_U_23
_atom_site_aniso_U_13
_atom_site_aniso_U_12
Gd1 0.01337(19) 0.01217(19) 0.0165(2) 0 -0.0015(3) 0
Eu1 0.01337(19) 0.01217(19) 0.0165(2) 0 -0.0015(3) 0
O1 0.0171(18) 0.0173(17) 0.046(2) 0.001(3) 0.001(3) 0.0000(14)
C1 0.024(3) 0.020(3) 0.016(3) 0 0.001(5) 0
C4 0.022(3) 0.018(3) 0.109(7) 0.000(6) -0.014(6) 0.005(2)
C3 0.027(3) 0.020(3) 0.100(6) -0.002(6) -0.011(6) -0.006(2)
C2 0.027(4) 0.016(3) 0.026(4) 0 0.005(5) 0
C5 0.031(4) 0.015(3) 0.025(4) 0 -0.010(5) 0
O2 0.027(2) 0.0151(18) 0.049(4) 0.000(2) -0.0100(19) 0.0012(17)
Na1 0.0209(15) 0.0297(15) 0.0459(19) 0 0.004(3) 0
O6 0.035(3) 0.094(4) 0.046(3) -0.013(3) 0.013(4) -0.006(5)
C6 0.032(4) 0.015(3) 0.022(3) 0 0.000(5) 0
C8 0.008(2) 0.016(3) 0.021(3) 0.002(2) -0.002(2) -0.002(2)
C7 0.020(3) 0.014(2) 0.022(3) -0.006(2) 0.002(2) 0.002(2)
O4 0.0133(18) 0.0186(19) 0.029(2) -0.0073(18) 0.0052(16) 0.0034(16)
O5 0.028(3) 0.0129(17) 0.0168(19) 0.0006(15) 0.0004(15) 0.0036(15)
O3 0.036(2) 0.0125(18) 0.020(2) -0.0025(17) -0.0008(17) -0.0028(16)

loop_
_atom_type_symbol
_atom_type_description
_atom_type_scat_dispersion_real
_atom_type_scat_dispersion_imag
_atom_type_scat_source
C C 0.0181 0.0091 'International Tables Vol C Tables 4.2.6.8 and 6.1.1.4'
H H 0 0 'International Tables Vol C Tables 4.2.6.8 and 6.1.1.4'
O O 0.0492 0.0322 'International Tables Vol C Tables 4.2.6.8 and 6.1.1.4'
Na Na 0.1353 0.1239 'International Tables Vol C Tables 4.2.6.8 and 6.1.1.4'
Gd Gd -8.838 11.9157 'International Tables Vol C Tables 4.2.6.8 and 6.1.1.4'
Eu Eu -8.9294 11.1857 'International Tables Vol C Tables 4.2.6.8 and 6.1.1.4'

loop_
_exptl_crystal_face_index_h
_exptl_crystal_face_index_k
_exptl_crystal_face_index_l
_exptl_crystal_face_perp_dist
-1 -20 0 0.0118
1 20 0 0.0118
-1 -1 5 0.1249
1 1 -5 0.1249
-2 -17 0 0.0059
2 17 0 0.0059
-4 12 0 0.0073
4 -12 0 0.0073

loop_
_geom_angle_atom_site_label_1
_geom_angle_atom_site_label_2
_geom_angle_atom_site_label_3
_geom_angle
_geom_angle_site_symmetry_1
_geom_angle_site_symmetry_3
O4 Gd1 O4 157.5(2) 6_765 7_466
O4 Gd1 O5 82.65(15) 6_765 .
O4 Gd1 O5 79.38(14) 7_466 .
O4 Gd1 O5 79.38(14) 6_765 4_756
O4 Gd1 O5 82.65(15) 7_466 4_756
O5 Gd1 O5 73.59(19) . 4_756
O4 Gd1 O1 75.09(14) 6_765 6_765
O4 Gd1 O1 127.23(14) 7_466 6_765
O5 Gd1 O1 131.57(18) . 6_765
O5 Gd1 O1 139.9(2) 4_756 6_765
O4 Gd1 O1 127.23(14) 6_765 7_466
O4 Gd1 O1 75.09(14) 7_466 7_466
O5 Gd1 O1 139.9(2) . 7_466
O5 Gd1 O1 131.57(18) 4_756 7_466
O1 Gd1 O1 53.77(17) 6_765 7_466
O4 Gd1 O3 95.48(16) 6_765 .
O4 Gd1 O3 88.99(16) 7_466 .
O5 Gd1 O3 64.71(13) . .
O5 Gd1 O3 138.30(13) 4_756 .
O1 Gd1 O3 75.2(2) 6_765 .
O1 Gd1 O3 84.3(2) 7_466 .
O4 Gd1 O3 88.99(16) 6_765 4_756
O4 Gd1 O3 95.48(16) 7_466 4_756
O5 Gd1 O3 138.30(13) . 4_756
O5 Gd1 O3 64.71(13) 4_756 4_756
O1 Gd1 O3 84.3(2) 6_765 4_756
O1 Gd1 O3 75.2(2) 7_466 4_756
O3 Gd1 O3 156.99(19) . 4_756
O4 Gd1 C1 101.24(10) 6_765 6_765
O4 Gd1 C1 101.24(10) 7_466 6_765
O5 Gd1 C1 143.20(9) . 6_765
O5 Gd1 C1 143.20(9) 4_756 6_765
O1 Gd1 C1 26.88(8) 6_765 6_765
O1 Gd1 C1 26.88(8) 7_466 6_765
O3 Gd1 C1 78.50(10) . 6_765
O3 Gd1 C1 78.50(10) 4_756 6_765
O4 Gd1 Na1 39.96(10) 6_765 6_765
O4 Gd1 Na1 159.45(12) 7_466 6_765
O5 Gd1 Na1 103.38(10) . 6_765
O5 Gd1 Na1 117.79(10) 4_756 6_765
O1 Gd1 Na1 37.31(9) 6_765 6_765
O1 Gd1 Na1 91.05(9) 7_466 6_765
O3 Gd1 Na1 74.36(11) . 6_765
O3 Gd1 Na1 95.50(11) 4_756 6_765
C1 Gd1 Na1 64.17(4) 6_765 6_765
O4 Gd1 Na1 159.45(12) 6_765 6_665
O4 Gd1 Na1 39.96(10) 7_466 6_665
O5 Gd1 Na1 117.79(10) . 6_665
O5 Gd1 Na1 103.38(10) 4_756 6_665
O1 Gd1 Na1 91.05(9) 6_765 6_665
O1 Gd1 Na1 37.31(9) 7_466 6_665
O3 Gd1 Na1 95.50(11) . 6_665
O3 Gd1 Na1 74.36(11) 4_756 6_665
C1 Gd1 Na1 64.17(4) 6_765 6_665
Na1 Gd1 Na1 128.35(8) 6_765 6_665
C1 O1 Eu1 92.9(3) . 6_764
C1 O1 Gd1 92.9(3) . 6_764
C1 O1 Na1 161.5(4) . .
Eu1 O1 Na1 105.40(15) 6_764 .
Gd1 O1 Na1 105.40(15) 6_764 .
O1 C1 O1 120.3(6) 4_855 .
O1 C1 C2 119.8(3) 4_855 .
O1 C1 C2 119.8(3) . .
O1 C1 Gd1 60.2(3) 4_855 6_764
O1 C1 Gd1 60.2(3) . 6_764
C2 C1 Gd1 180.0000(10) . 6_764
O1 C1 Eu1 60.2(3) 4_855 6_764
O1 C1 Eu1 60.2(3) . 6_764
C2 C1 Eu1 180.0000(10) . 6_764
C5 C4 C3 120.0(5) . .
C5 C4 H4 120 . .
C3 C4 H4 120 . .
C2 C3 C4 121.1(6) . .
C2 C3 H3 119.5 . .
C4 C3 H3 119.5 . .
C3 C2 C3 118.9(7) . 4_855
C3 C2 C1 120.5(3) . .
C3 C2 C1 120.5(3) 4_855 .
C4 C5 C4 118.9(7) 4_855 .
C4 C5 C6 120.5(3) 4_855 .
C4 C5 C6 120.5(3) . .
O6 Na1 O6 120.8(3) 4_755 .
O6 Na1 O1 82.6(3) 4_755 .
O6 Na1 O1 86.1(3) . .
O6 Na1 O1 86.1(3) 4_755 4_755
O6 Na1 O1 82.6(3) . 4_755
O1 Na1 O1 157.1(2) . 4_755
O6 Na1 O4 128.8(2) 4_755 4_755
O6 Na1 O4 101.4(2) . 4_755
O1 Na1 O4 131.10(16) . 4_755
O1 Na1 O4 70.97(14) 4_755 4_755
O6 Na1 O4 101.4(2) 4_755 .
O6 Na1 O4 128.8(2) . .
O1 Na1 O4 70.97(14) . .
O1 Na1 O4 131.10(16) 4_755 .
O4 Na1 O4 66.9(2) 4_755 .
O6 Na1 Gd1 101.5(2) 4_755 6_764
O6 Na1 Gd1 103.38(19) . 6_764
O1 Na1 Gd1 37.29(9) . 6_764
O1 Na1 Gd1 165.60(14) 4_755 6_764
O4 Na1 Gd1 94.88(11) 4_755 6_764
O4 Na1 Gd1 35.70(9) . 6_764
O6 Na1 Eu1 101.5(2) 4_755 6_764
O6 Na1 Eu1 103.38(19) . 6_764
O1 Na1 Eu1 37.29(9) . 6_764
O1 Na1 Eu1 165.60(14) 4_755 6_764
O4 Na1 Eu1 94.88(11) 4_755 6_764
O4 Na1 Eu1 35.70(9) . 6_764
Gd1 Na1 Eu1 0.000(9) 6_764 6_764
O6 Na1 Gd1 103.38(19) 4_755 6_664
O6 Na1 Gd1 101.5(2) . 6_664
O1 Na1 Gd1 165.60(14) . 6_664
O1 Na1 Gd1 37.29(9) 4_755 6_664
O4 Na1 Gd1 35.70(9) 4_755 6_664
O4 Na1 Gd1 94.88(11) . 6_664
Gd1 Na1 Gd1 128.34(8) 6_764 6_664
Eu1 Na1 Gd1 128.34(8) 6_764 6_664
O6 Na1 Eu1 103.38(19) 4_755 6_664
O6 Na1 Eu1 101.5(2) . 6_664
O1 Na1 Eu1 165.60(14) . 6_664
O1 Na1 Eu1 37.29(9) 4_755 6_664
O4 Na1 Eu1 35.70(9) 4_755 6_664
O4 Na1 Eu1 94.88(11) . 6_664
Gd1 Na1 Eu1 128.34(8) 6_764 6_664
Eu1 Na1 Eu1 128.34(8) 6_764 6_664
Gd1 Na1 Eu1 0 6_664 6_664
Na1 O6 H6A 142(5) . .
Na1 O6 H6B 113(5) . .
H6A O6 H6B 100(6) . .
O2 C6 O2 123.4(7) . 4_855
O2 C6 C5 118.3(3) . .
O2 C6 C5 118.3(3) 4_855 .
O5 C8 O4 124.3(5) . .
O5 C8 C7 118.1(5) . .
O4 C8 C7 117.6(5) . .
O3 C7 C8 106.7(5) . .
O3 C7 C7 110.4(4) . 4_755
C8 C7 C7 111.3(4) . 4_755
O3 C7 H7 109.5 . .
C8 C7 H7 109.5 . .
C7 C7 H7 109.5 4_755 .
C8 O4 Eu1 131.8(3) . 6_764
C8 O4 Gd1 131.8(3) . 6_764
C8 O4 Na1 123.5(3) . .
Eu1 O4 Na1 104.34(14) 6_764 .
Gd1 O4 Na1 104.34(14) 6_764 .
C8 O5 Gd1 123.9(3) . .
C7 O3 Gd1 122.5(3) . .
C7 O3 H3O 106(6) . .
Gd1 O3 H3O 131(5) . .

loop_
_geom_bond_atom_site_label_1
_geom_bond_atom_site_label_2
_geom_bond_distance
_geom_bond_site_symmetry_2
Gd1 O4 2.316(4) 6_765
Gd1 O4 2.316(4) 7_466
Gd1 O5 2.386(4) .
Gd1 O5 2.386(4) 4_756
Gd1 O1 2.416(3) 6_765
Gd1 O1 2.416(3) 7_466
Gd1 O3 2.420(4) .
Gd1 O3 2.420(4) 4_756
Gd1 C1 2.781(7) 6_765
O1 C1 1.259(5) .
O1 Eu1 2.416(3) 6_764
O1 Gd1 2.416(3) 6_764
O1 Na1 2.417(4) .
C1 O1 1.259(5) 4_855
C1 C2 1.499(10) .
C1 Gd1 2.781(7) 6_764
C1 Eu1 2.781(7) 6_764
C4 C5 1.380(7) .
C4 C3 1.387(8) .
C4 H4 0.93 .
C3 C2 1.365(7) .
C3 H3 0.93 .
C2 C3 1.365(7) 4_855
C5 C4 1.380(7) 4_855
C5 C6 1.510(9) .
O2 C6 1.260(5) .
Na1 O6 2.305(6) 4_755
Na1 O6 2.305(6) .
Na1 O1 2.417(4) 4_755
Na1 O4 2.549(5) 4_755
Na1 O4 2.549(5) .
O6 H6A 0.95(2) .
O6 H6B 0.96(2) .
C6 O2 1.260(5) 4_855
C8 O5 1.235(7) .
C8 O4 1.283(7) .
C8 C7 1.524(8) .
C7 O3 1.423(7) .
C7 C7 1.550(12) 4_755
C7 H7 0.98 .
O4 Eu1 2.316(4) 6_764
O4 Gd1 2.316(4) 6_764
O3 H3O 0.86(2) .

loop_
_geom_torsion_atom_site_label_1
_geom_torsion_atom_site_label_2
_geom_torsion_atom_site_label_3
_geom_torsion_atom_site_label_4
_geom_torsion
_geom_torsion_site_symmetry_1
_geom_torsion_site_symmetry_4
Eu1 O1 C1 O1 0 6_764 4_855
Gd1 O1 C1 O1 0 6_764 4_855
Na1 O1 C1 O1 171.9(18) . 4_855
Eu1 O1 C1 C2 180 6_764 .
Gd1 O1 C1 C2 180 6_764 .
Na1 O1 C1 C2 -8.1(18) . .
Eu1 O1 C1 Gd1 0 6_764 6_764
Na1 O1 C1 Gd1 171.9(18) . 6_764
Gd1 O1 C1 Eu1 0 6_764 6_764
Na1 O1 C1 Eu1 171.9(18) . 6_764
C5 C4 C3 C2 0(2) . .
C4 C3 C2 C3 -0.2(12) . 4_855
C4 C3 C2 C1 179.8(12) . .
O1 C1 C2 C3 3.2(10) 4_855 .
O1 C1 C2 C3 -176.8(10) . .
O1 C1 C2 C3 -176.8(10) 4_855 4_855
O1 C1 C2 C3 3.2(10) . 4_855
C3 C4 C5 C4 -0.2(12) . 4_855
C3 C4 C5 C6 179.8(12) . .
C1 O1 Na1 O6 68.4(16) . 4_755
Eu1 O1 Na1 O6 -120.1(3) 6_764 4_755
Gd1 O1 Na1 O6 -120.1(3) 6_764 4_755
C1 O1 Na1 O6 -53.4(16) . .
Eu1 O1 Na1 O6 118.2(3) 6_764 .
Gd1 O1 Na1 O6 118.2(3) 6_764 .
C1 O1 Na1 O1 7.2(16) . 4_755
Eu1 O1 Na1 O1 178.8(3) 6_764 4_755
Gd1 O1 Na1 O1 178.8(3) 6_764 4_755
C1 O1 Na1 O4 -155.2(15) . 4_755
Eu1 O1 Na1 O4 16.4(4) 6_764 4_755
Gd1 O1 Na1 O4 16.4(4) 6_764 4_755
C1 O1 Na1 O4 173.2(17) . .
Eu1 O1 Na1 O4 -15.2(2) 6_764 .
Gd1 O1 Na1 O4 -15.2(2) 6_764 .
C1 O1 Na1 Gd1 -171.6(18) . 6_764
Eu1 O1 Na1 Gd1 0 6_764 6_764
C1 O1 Na1 Eu1 -171.6(18) . 6_764
Gd1 O1 Na1 Eu1 0 6_764 6_764
C1 O1 Na1 Gd1 -175.8(9) . 6_664
Eu1 O1 Na1 Gd1 -4.2(9) 6_764 6_664
Gd1 O1 Na1 Gd1 -4.2(9) 6_764 6_664
C1 O1 Na1 Eu1 -175.8(9) . 6_664
Eu1 O1 Na1 Eu1 -4.2(9) 6_764 6_664
Gd1 O1 Na1 Eu1 -4.2(9) 6_764 6_664
C4 C5 C6 O2 -164.8(8) 4_855 .
C4 C5 C6 O2 15.2(8) . .
C4 C5 C6 O2 15.2(8) 4_855 4_855
C4 C5 C6 O2 -164.8(8) . 4_855
O5 C8 C7 O3 22.2(7) . .
O4 C8 C7 O3 -158.8(5) . .
O5 C8 C7 C7 -98.3(7) . 4_755
O4 C8 C7 C7 80.7(7) . 4_755
O5 C8 O4 Eu1 -107.8(6) . 6_764
C7 C8 O4 Eu1 73.3(7) . 6_764
O5 C8 O4 Gd1 -107.8(6) . 6_764
C7 C8 O4 Gd1 73.3(7) . 6_764
O5 C8 O4 Na1 64.2(7) . .
C7 C8 O4 Na1 -114.8(5) . .
O6 Na1 O4 C8 -80.0(5) 4_755 .
O6 Na1 O4 C8 133.7(5) . .
O1 Na1 O4 C8 -158.0(5) . .
O1 Na1 O4 C8 14.8(6) 4_755 .
O4 Na1 O4 C8 47.4(4) 4_755 .
Gd1 Na1 O4 C8 -173.8(6) 6_764 .
Eu1 Na1 O4 C8 -173.8(6) 6_764 .
Gd1 Na1 O4 C8 24.7(4) 6_664 .
Eu1 Na1 O4 C8 24.7(4) 6_664 .
O6 Na1 O4 Eu1 93.8(2) 4_755 6_764
O6 Na1 O4 Eu1 -52.5(3) . 6_764
O1 Na1 O4 Eu1 15.8(2) . 6_764
O1 Na1 O4 Eu1 -171.4(2) 4_755 6_764
O4 Na1 O4 Eu1 -138.8(3) 4_755 6_764
Gd1 Na1 O4 Eu1 0 6_764 6_764
Gd1 Na1 O4 Eu1 -161.47(14) 6_664 6_764
Eu1 Na1 O4 Eu1 -161.47(14) 6_664 6_764
O6 Na1 O4 Gd1 93.8(2) 4_755 6_764
O6 Na1 O4 Gd1 -52.5(3) . 6_764
O1 Na1 O4 Gd1 15.8(2) . 6_764
O1 Na1 O4 Gd1 -171.4(2) 4_755 6_764
O4 Na1 O4 Gd1 -138.8(3) 4_755 6_764
Eu1 Na1 O4 Gd1 0 6_764 6_764
Gd1 Na1 O4 Gd1 -161.47(14) 6_664 6_764
Eu1 Na1 O4 Gd1 -161.47(14) 6_664 6_764
O4 C8 O5 Gd1 159.1(4) . .
C7 C8 O5 Gd1 -22.0(7) . .
O4 Gd1 O5 C8 -89.5(4) 6_765 .
O4 Gd1 O5 C8 104.0(4) 7_466 .
O5 Gd1 O5 C8 -170.6(5) 4_756 .
O1 Gd1 O5 C8 -27.0(5) 6_765 .
O1 Gd1 O5 C8 53.0(5) 7_466 .
O3 Gd1 O5 C8 10.1(4) . .
O3 Gd1 O5 C8 -169.7(4) 4_756 .
C1 Gd1 O5 C8 9.4(5) 6_765 .
Na1 Gd1 O5 C8 -55.1(4) 6_765 .
Na1 Gd1 O5 C8 92.7(4) 6_665 .
C8 C7 O3 Gd1 -14.1(6) . .
C7 C7 O3 Gd1 107.1(5) 4_755 .
O4 Gd1 O3 C7 83.5(4) 6_765 .
O4 Gd1 O3 C7 -74.4(4) 7_466 .
O5 Gd1 O3 C7 4.3(4) . .
O5 Gd1 O3 C7 3.3(5) 4_756 .
O1 Gd1 O3 C7 156.5(4) 6_765 .
O1 Gd1 O3 C7 -149.5(4) 7_466 .
O3 Gd1 O3 C7 -176.1(4) 4_756 .
C1 Gd1 O3 C7 -176.1(4) 6_765 .
Na1 Gd1 O3 C7 117.7(4) 6_765 .
Na1 Gd1 O3 C7 -113.9(4) 6_665 .
